data_4130389
loop_
_publ_author_name
'Topi\'c, Filip'
'Rissanen, Kari'

_publ_section_title
;
 Systematic Construction of Ternary Cocrystals by Orthogonal and Robust
 Hydrogen and Halogen Bonds.
;
_journal_issue 20
_journal_name_full 'Journal of the American Chemical Society'
_journal_page_first 6610
_journal_page_last 6616
_journal_paper_doi 10.1021/jacs.6b02854
_journal_volume 138
_journal_year 2016
_chemical_formula_moiety 'C16 H24 O6, 2(C6 F5 I), C H4 N2 S'
_chemical_formula_sum 'C29 H28 F10 I2 N2 O6 S'
_chemical_formula_weight 976.39
_space_group_crystal_system triclinic
_space_group_IT_number 1
_space_group_name_Hall 'P 1'
_space_group_name_H-M_alt 'P 1'
_atom_sites_solution_hydrogens geom
_atom_sites_solution_primary iterative
_atom_sites_solution_secondary difmap
_audit_creation_method SHELXL-2014/7
_cell_angle_alpha 80.3533(6)
_cell_angle_beta 75.0509(8)
_cell_angle_gamma 70.2282(7)
_cell_formula_units_Z 1
_cell_length_a 8.95370(10)
_cell_length_b 9.51900(10)
_cell_length_c 11.48720(10)
_cell_measurement_reflns_used 3694
_cell_measurement_temperature 170.0(1)
_cell_measurement_theta_max 26.733
_cell_measurement_theta_min 0.407
_cell_volume 886.677(16)
_computing_cell_refinement 'HKL Scalepack (Otwinowski & Minor, 1997)'
_computing_data_collection 'Collect (Bruker AXS BV, 1997-2004)'
_computing_data_reduction 'HKL Denzo and Scalepack (Otwinowski & Minor, 1997)'
_computing_publication_material 'WinGX (Farrugia, 2012)'
_computing_structure_refinement 'SHELXL-2014/7 (Sheldrick, 2015)'
_computing_structure_solution 'SHELXT-2014/5 (Sheldrick, 2015)'
_diffrn_ambient_temperature 170.0(1)
_diffrn_detector_area_resol_mean 9
_diffrn_measured_fraction_theta_full 0.996
_diffrn_measured_fraction_theta_max 0.981
_diffrn_measurement_device '95mm CCD camera on \k-goniostat'
_diffrn_measurement_device_type 'Bruker-Nonius KappaCCD with APEXII detector'
_diffrn_measurement_method '\f scans + \w scans'
_diffrn_radiation_monochromator 'horizonally mounted graphite crystal'
_diffrn_radiation_source 'fine-focus sealed tube'
_diffrn_radiation_type MoK\a
_diffrn_radiation_wavelength 0.71073
_diffrn_reflns_av_R_equivalents 0.0228
_diffrn_reflns_av_unetI/netI 0.0366
_diffrn_reflns_Laue_measured_fraction_full 0.996
_diffrn_reflns_Laue_measured_fraction_max 0.981
_diffrn_reflns_limit_h_max 11
_diffrn_reflns_limit_h_min -11
_diffrn_reflns_limit_k_max 12
_diffrn_reflns_limit_k_min -11
_diffrn_reflns_limit_l_max 14
_diffrn_reflns_limit_l_min -14
_diffrn_reflns_number 16139
_diffrn_reflns_point_group_measured_fraction_full 0.996
_diffrn_reflns_point_group_measured_fraction_max 0.981
_diffrn_reflns_theta_full 25.250
_diffrn_reflns_theta_max 27.327
_diffrn_reflns_theta_min 2.476
_exptl_absorpt_coefficient_mu 1.928
_exptl_absorpt_correction_T_max 0.7455
_exptl_absorpt_correction_T_min 0.6395
_exptl_absorpt_correction_type multi-scan
_exptl_absorpt_process_details 'SADABS 2008 (Sheldrick, 1996)'
_exptl_crystal_colour colourless
_exptl_crystal_density_diffrn 1.829
_exptl_crystal_density_method 'not measured'
_exptl_crystal_description plate
_exptl_crystal_F_000 476
_exptl_crystal_size_max 0.220
_exptl_crystal_size_mid 0.210
_exptl_crystal_size_min 0.090
_refine_diff_density_max 0.403
_refine_diff_density_min -0.489
_refine_diff_density_rms 0.047
_refine_ls_abs_structure_details
;
 Refined as an inversion twin.
;
_refine_ls_abs_structure_Flack 0.040(16)
_refine_ls_extinction_method none
_refine_ls_goodness_of_fit_ref 1.070
_refine_ls_hydrogen_treatment constr
_refine_ls_matrix_type full
_refine_ls_number_parameters 452
_refine_ls_number_reflns 6389
_refine_ls_number_restraints 3
_refine_ls_restrained_S_all 1.070
_refine_ls_R_factor_all 0.0310
_refine_ls_R_factor_gt 0.0261
_refine_ls_shift/su_max 0.000
_refine_ls_shift/su_mean 0.000
_refine_ls_structure_factor_coef Fsqd
_refine_ls_weighting_details 'w=1/[\s^2^(Fo^2^)+0.2965P] where P=(Fo^2^+2Fc^2^)/3'
_refine_ls_weighting_scheme calc
_refine_ls_wR_factor_gt 0.0553
_refine_ls_wR_factor_ref 0.0572
_reflns_Friedel_coverage 1.000
_reflns_Friedel_fraction_full 0.996
_reflns_Friedel_fraction_max 0.981
_reflns_number_gt 5778
_reflns_number_total 6389
_reflns_threshold_expression 'I > 2\s(I)'
_cod_data_source_file ja6b02854_si_002.cif
_cod_data_source_block beta_B_C_1-2_170K
_cod_original_cell_volume 886.678(16)
_cod_database_code 4130389
_shelx_shelxl_version_number 2014/7
_shelx_space_group_comment
;
The symmetry employed for this shelxl refinement is uniquely defined
by the following loop, which should always be used as a source of
symmetry information in preference to the above space-group names.
They are only intended as comments.
;
_shelx_estimated_absorpt_t_min 0.676
_shelx_estimated_absorpt_t_max 0.846

loop_
_space_group_symop_operation_xyz
'x, y, z'

loop_
_atom_site_label
_atom_site_type_symbol
_atom_site_fract_x
_atom_site_fract_y
_atom_site_fract_z
_atom_site_U_iso_or_equiv
_atom_site_adp_type
_atom_site_occupancy
_atom_site_site_symmetry_order
_atom_site_calc_flag
_atom_site_refinement_flags_posn
_atom_site_refinement_flags_adp
C1A C 0.4677(6) 0.7993(5) 0.5715(4) 0.0503(11) Uani 1 1 d . .
N1A N 0.4475(6) 0.8724(5) 0.4665(4) 0.0600(11) Uani 1 1 d . .
H1A1 H 0.3605 0.9502 0.4621 0.072 Uiso 1 1 calc R U
H1A2 H 0.5209 0.8437 0.4004 0.072 Uiso 1 1 calc R U
N2A N 0.3521(6) 0.8488(6) 0.6674(4) 0.0785(15) Uani 1 1 d . .
H2A1 H 0.2673 0.9271 0.6585 0.094 Uiso 1 1 calc R U
H2A2 H 0.3604 0.8033 0.7398 0.094 Uiso 1 1 calc R U
S1A S 0.63344(19) 0.64879(19) 0.58991(13) 0.0699(4) Uani 1 1 d . .
C1C C 0.5415(5) 0.8486(5) 0.0878(4) 0.0458(10) Uani 1 1 d . .
C2C C 0.5534(6) 0.7975(6) -0.0216(5) 0.0570(12) Uani 1 1 d . .
H2C H 0.5031 0.7247 -0.0234 0.068 Uiso 1 1 calc R U
C3C C 0.6388(7) 0.8525(8) -0.1287(6) 0.0680(17) Uani 1 1 d . .
H3C H 0.6457 0.8179 -0.2034 0.082 Uiso 1 1 calc R U
C4C C 0.7117(7) 0.9545(7) -0.1268(5) 0.0675(16) Uani 1 1 d . .
H4C H 0.7702 0.9906 -0.2003 0.081 Uiso 1 1 calc R U
C5C C 0.7026(7) 1.0076(7) -0.0190(5) 0.0559(14) Uani 1 1 d . .
H5C H 0.7540 1.0801 -0.0189 0.067 Uiso 1 1 calc R U
C6C C 0.6174(6) 0.9540(6) 0.0898(4) 0.0444(11) Uani 1 1 d . .
C7C C 0.3831(8) 0.6947(7) 0.2008(6) 0.0595(16) Uani 1 1 d . .
H7C1 H 0.4637 0.6046 0.1640 0.071 Uiso 1 1 calc R U
H7C2 H 0.2970 0.7353 0.1537 0.071 Uiso 1 1 calc R U
C8C C 0.3104(7) 0.6535(6) 0.3291(5) 0.0634(14) Uani 1 1 d . .
H8C1 H 0.2710 0.5671 0.3327 0.076 Uiso 1 1 calc R U
H8C2 H 0.3946 0.6234 0.3777 0.076 Uiso 1 1 calc R U
C9C C 0.1012(7) 0.7350(7) 0.4960(5) 0.0682(14) Uani 1 1 d . .
H9C1 H 0.1798 0.6991 0.5495 0.082 Uiso 1 1 calc R U
H9C2 H 0.0579 0.6528 0.4939 0.082 Uiso 1 1 calc R U
C10C C -0.0330(8) 0.8659(8) 0.5439(7) 0.0875(19) Uani 1 1 d . .
H10A H -0.0974 0.9150 0.4816 0.105 Uiso 1 1 calc R U
H10B H -0.1057 0.8319 0.6154 0.105 Uiso 1 1 calc R U
C11C C -0.0453(9) 1.1185(9) 0.5385(8) 0.092(2) Uani 1 1 d . .
H11A H -0.1645 1.1461 0.5694 0.111 Uiso 1 1 calc R U
H11B H -0.0234 1.1304 0.4490 0.111 Uiso 1 1 calc R U
C12C C 0.0198(9) 1.2182(8) 0.5822(8) 0.090(2) Uani 1 1 d . .
H12A H -0.0284 1.3230 0.5508 0.108 Uiso 1 1 calc R U
H12B H -0.0106 1.2127 0.6716 0.108 Uiso 1 1 calc R U
C13C C 0.2559(8) 1.2950(6) 0.5365(5) 0.0718(16) Uani 1 1 d . .
H13A H 0.2249 1.3350 0.6165 0.086 Uiso 1 1 calc R U
H13B H 0.2108 1.3770 0.4777 0.086 Uiso 1 1 calc R U
C14C C 0.4360(8) 1.2394(7) 0.4976(5) 0.0740(17) Uani 1 1 d . .
H14A H 0.4830 1.3165 0.5062 0.089 Uiso 1 1 calc R U
H14B H 0.4800 1.1480 0.5492 0.089 Uiso 1 1 calc R U
C15C C 0.6458(7) 1.1325(7) 0.3362(6) 0.0632(14) Uani 1 1 d . .
H15A H 0.6778 1.0362 0.3860 0.076 Uiso 1 1 calc R U
H15B H 0.7103 1.1949 0.3451 0.076 Uiso 1 1 calc R U
C16C C 0.6781(7) 1.1044(6) 0.2060(5) 0.0547(13) Uani 1 1 d . .
H16A H 0.6328 1.1985 0.1575 0.066 Uiso 1 1 calc R U
H16B H 0.7966 1.0656 0.1728 0.066 Uiso 1 1 calc R U
O1C O 0.4601(4) 0.8042(4) 0.1980(3) 0.0530(8) Uani 1 1 d . .
O2C O 0.1802(4) 0.7752(4) 0.3782(3) 0.0629(9) Uani 1 1 d . .
O3C O 0.0263(5) 0.9719(5) 0.5775(4) 0.0782(11) Uani 1 1 d . .
O4C O 0.1919(5) 1.1764(4) 0.5437(3) 0.0714(10) Uani 1 1 d . .
O5C O 0.4785(5) 1.2068(4) 0.3755(3) 0.0611(9) Uani 1 1 d . .
O6C O 0.6013(5) 0.9964(4) 0.2022(3) 0.0504(9) Uani 1 1 d . .
C1S C 0.9035(6) 0.5700(5) 0.1311(5) 0.0502(11) Uani 1 1 d . .
C2S C 0.8729(6) 0.4693(5) 0.0741(5) 0.0592(13) Uani 1 1 d . .
C3S C 0.9184(7) 0.4635(6) -0.0492(6) 0.0664(15) Uani 1 1 d . .
C4S C 0.9955(7) 0.5603(7) -0.1183(5) 0.0727(16) Uani 1 1 d . .
C5S C 1.0263(6) 0.6622(6) -0.0650(5) 0.0652(15) Uani 1 1 d . .
C6S C 0.9816(7) 0.6646(7) 0.0577(6) 0.0536(16) Uani 1 1 d . .
F1S F 0.7985(5) 0.3718(4) 0.1392(4) 0.0906(11) Uani 1 1 d . .
F2S F 0.8897(7) 0.3618(6) -0.1016(5) 0.1073(17) Uani 1 1 d . .
F3S F 1.0378(6) 0.5569(6) -0.2376(4) 0.1109(14) Uani 1 1 d . .
F4S F 1.0991(6) 0.7610(6) -0.1333(5) 0.0992(18) Uani 1 1 d . .
F5S F 1.0113(4) 0.7689(4) 0.1075(4) 0.0797(10) Uani 1 1 d . .
I1S I 0.81583(3) 0.58779(3) 0.31802(3) 0.06540(14) Uani 1 1 d . .
C1T C 0.3556(6) 0.2961(5) 0.9370(5) 0.0508(11) Uani 1 1 d . .
C2T C 0.3154(8) 0.3206(7) 1.0574(6) 0.0539(16) Uani 1 1 d . .
C3T C 0.2292(6) 0.2403(6) 1.1427(5) 0.0608(13) Uani 1 1 d . .
C4T C 0.1813(6) 0.1350(6) 1.1085(5) 0.0616(13) Uani 1 1 d . .
C5T C 0.2206(7) 0.1094(6) 0.9898(5) 0.0627(14) Uani 1 1 d . .
C6T C 0.3063(7) 0.1880(6) 0.9053(5) 0.0562(12) Uani 1 1 d . .
F1T F 0.3565(5) 0.4272(4) 1.0920(4) 0.0837(11) Uani 1 1 d . .
F2T F 0.1882(6) 0.2705(7) 1.2588(4) 0.0918(17) Uani 1 1 d . .
F3T F 0.0952(5) 0.0579(5) 1.1907(4) 0.0946(14) Uani 1 1 d . .
F4T F 0.1715(7) 0.0054(5) 0.9562(5) 0.0996(16) Uani 1 1 d . .
F5T F 0.3411(5) 0.1592(4) 0.7890(3) 0.0849(10) Uani 1 1 d . .
I1T I 0.47746(3) 0.42483(3) 0.80392(3) 0.06723(14) Uani 1 1 d . .

loop_
_atom_site_aniso_label
_atom_site_aniso_U_11
_atom_site_aniso_U_22
_atom_site_aniso_U_33
_atom_site_aniso_U_23
_atom_site_aniso_U_13
_atom_site_aniso_U_12
C1A 0.059(3) 0.051(3) 0.045(3) 0.000(2) -0.009(2) -0.026(2)
N1A 0.072(3) 0.056(3) 0.044(2) 0.0016(19) -0.009(2) -0.016(2)
N2A 0.075(3) 0.085(4) 0.050(3) 0.007(2) -0.006(2) -0.002(3)
S1A 0.0677(8) 0.0712(10) 0.0543(8) 0.0043(7) -0.0056(6) -0.0110(7)
C1C 0.041(2) 0.049(3) 0.046(3) -0.005(2) -0.0097(19) -0.011(2)
C2C 0.059(3) 0.060(3) 0.053(3) -0.013(2) -0.015(2) -0.014(2)
C3C 0.064(3) 0.080(5) 0.050(3) -0.018(3) -0.012(3) -0.004(3)
C4C 0.070(4) 0.066(4) 0.044(3) -0.003(3) 0.007(3) -0.009(3)
C5C 0.054(3) 0.053(3) 0.052(3) 0.003(3) 0.000(3) -0.018(3)
C6C 0.044(2) 0.048(3) 0.038(2) -0.0023(19) -0.0077(19) -0.011(2)
C7C 0.066(4) 0.055(4) 0.068(4) -0.016(3) -0.010(3) -0.030(3)
C8C 0.073(3) 0.050(3) 0.071(4) -0.003(3) -0.006(3) -0.033(3)
C9C 0.071(3) 0.067(4) 0.070(4) -0.003(3) -0.004(3) -0.036(3)
C10C 0.062(4) 0.094(5) 0.106(5) -0.026(4) -0.010(3) -0.023(4)
C11C 0.074(4) 0.083(5) 0.097(6) 0.017(4) -0.011(4) -0.013(4)
C12C 0.084(5) 0.055(4) 0.107(5) -0.012(4) -0.007(4) -0.001(3)
C13C 0.107(5) 0.051(3) 0.055(3) -0.007(3) -0.015(3) -0.022(3)
C14C 0.111(5) 0.073(4) 0.056(3) -0.010(3) -0.025(3) -0.043(4)
C15C 0.074(4) 0.067(4) 0.069(4) -0.001(3) -0.030(3) -0.040(3)
C16C 0.059(3) 0.056(3) 0.060(3) -0.001(3) -0.013(3) -0.033(3)
O1C 0.066(2) 0.057(2) 0.0491(18) -0.0040(15) -0.0117(15) -0.0359(17)
O2C 0.070(2) 0.052(2) 0.065(2) 0.0037(17) -0.0089(18) -0.0253(18)
O3C 0.074(3) 0.063(3) 0.098(3) -0.011(2) -0.028(2) -0.012(2)
O4C 0.085(3) 0.045(2) 0.072(2) -0.0030(18) -0.006(2) -0.0136(19)
O5C 0.080(3) 0.064(2) 0.0475(19) -0.0049(16) -0.0195(17) -0.028(2)
O6C 0.060(2) 0.053(2) 0.046(2) 0.0013(17) -0.0092(17) -0.0320(18)
C1S 0.043(2) 0.041(3) 0.057(3) -0.004(2) -0.006(2) -0.006(2)
C2S 0.053(3) 0.038(3) 0.084(4) 0.001(3) -0.013(3) -0.016(2)
C3S 0.062(3) 0.057(4) 0.080(4) -0.022(3) -0.021(3) -0.008(3)
C4S 0.067(4) 0.071(4) 0.060(3) -0.012(3) -0.005(3) 0.001(3)
C5S 0.053(3) 0.052(3) 0.072(4) 0.002(3) 0.008(3) -0.013(2)
C6S 0.044(3) 0.041(3) 0.073(4) -0.004(3) -0.011(3) -0.012(3)
F1S 0.103(3) 0.069(2) 0.110(3) 0.001(2) -0.008(2) -0.056(2)
F2S 0.119(4) 0.094(3) 0.132(4) -0.047(3) -0.045(3) -0.032(3)
F3S 0.121(3) 0.125(4) 0.059(2) -0.017(2) -0.001(2) -0.012(3)
F4S 0.088(4) 0.079(3) 0.110(4) 0.008(3) 0.018(3) -0.035(3)
F5S 0.070(2) 0.064(2) 0.113(3) -0.019(2) -0.007(2) -0.0349(18)
I1S 0.0611(3) 0.0633(3) 0.0619(3) -0.0022(2) -0.0103(2) -0.0105(2)
C1T 0.055(3) 0.040(3) 0.059(3) -0.002(2) -0.020(2) -0.012(2)
C2T 0.054(4) 0.043(3) 0.064(4) -0.017(3) -0.019(3) -0.003(3)
C3T 0.053(3) 0.061(3) 0.057(3) -0.011(3) -0.015(2) 0.001(3)
C4T 0.052(3) 0.053(3) 0.074(4) 0.009(3) -0.018(3) -0.013(2)
C5T 0.075(3) 0.047(3) 0.073(4) 0.002(3) -0.032(3) -0.019(3)
C6T 0.072(3) 0.042(3) 0.058(3) -0.007(2) -0.028(3) -0.010(2)
F1T 0.099(3) 0.075(2) 0.097(3) -0.033(2) -0.033(2) -0.031(2)
F2T 0.090(4) 0.114(4) 0.052(2) -0.017(2) -0.009(2) -0.006(3)
F3T 0.077(2) 0.095(3) 0.097(3) 0.030(2) -0.009(2) -0.033(2)
F4T 0.130(4) 0.075(3) 0.128(4) 0.000(2) -0.058(3) -0.058(3)
F5T 0.133(3) 0.072(2) 0.060(2) -0.0095(16) -0.033(2) -0.034(2)
I1T 0.0684(3) 0.0561(3) 0.0729(3) 0.0018(2) -0.0127(2) -0.0193(2)

loop_
_atom_type_symbol
_atom_type_description
_atom_type_scat_dispersion_real
_atom_type_scat_dispersion_imag
_atom_type_scat_source
C C 0.0033 0.0016 'International Tables Vol C Tables 4.2.6.8 and 6.1.1.4'
H H 0.0000 0.0000 'International Tables Vol C Tables 4.2.6.8 and 6.1.1.4'
F F 0.0171 0.0103 'International Tables Vol C Tables 4.2.6.8 and 6.1.1.4'
I I -0.4742 1.8119 'International Tables Vol C Tables 4.2.6.8 and 6.1.1.4'
N N 0.0061 0.0033 'International Tables Vol C Tables 4.2.6.8 and 6.1.1.4'
O O 0.0106 0.0060 'International Tables Vol C Tables 4.2.6.8 and 6.1.1.4'
S S 0.1246 0.1234 'International Tables Vol C Tables 4.2.6.8 and 6.1.1.4'

loop_
_geom_angle_atom_site_label_1
_geom_angle_atom_site_label_2
_geom_angle_atom_site_label_3
_geom_angle
N1A C1A N2A 116.7(5)
N1A C1A S1A 123.6(4)
N2A C1A S1A 119.7(4)
C1A N1A H1A1 120.0
C1A N1A H1A2 120.0
H1A1 N1A H1A2 120.0
C1A N2A H2A1 120.0
C1A N2A H2A2 120.0
H2A1 N2A H2A2 120.0
O1C C1C C2C 125.5(4)
O1C C1C C6C 115.0(4)
C2C C1C C6C 119.5(4)
C1C C2C C3C 120.2(5)
C1C C2C H2C 119.9
C3C C2C H2C 119.9
C4C C3C C2C 120.3(6)
C4C C3C H3C 119.9
C2C C3C H3C 119.9
C3C C4C C5C 121.0(6)
C3C C4C H4C 119.5
C5C C4C H4C 119.5
C4C C5C C6C 119.7(6)
C4C C5C H5C 120.1
C6C C5C H5C 120.1
O6C C6C C1C 115.5(4)
O6C C6C C5C 125.2(5)
C1C C6C C5C 119.3(5)
O1C C7C C8C 109.2(5)
O1C C7C H7C1 109.8
C8C C7C H7C1 109.8
O1C C7C H7C2 109.8
C8C C7C H7C2 109.8
H7C1 C7C H7C2 108.3
O2C C8C C7C 110.8(5)
O2C C8C H8C1 109.5
C7C C8C H8C1 109.5
O2C C8C H8C2 109.5
C7C C8C H8C2 109.5
H8C1 C8C H8C2 108.1
O2C C9C C10C 109.7(5)
O2C C9C H9C1 109.7
C10C C9C H9C1 109.7
O2C C9C H9C2 109.7
C10C C9C H9C2 109.7
H9C1 C9C H9C2 108.2
O3C C10C C9C 111.5(5)
O3C C10C H10A 109.3
C9C C10C H10A 109.3
O3C C10C H10B 109.3
C9C C10C H10B 109.3
H10A C10C H10B 108.0
O3C C11C C12C 109.9(7)
O3C C11C H11A 109.7
C12C C11C H11A 109.7
O3C C11C H11B 109.7
C12C C11C H11B 109.7
H11A C11C H11B 108.2
O4C C12C C11C 110.8(6)
O4C C12C H12A 109.5
C11C C12C H12A 109.5
O4C C12C H12B 109.5
C11C C12C H12B 109.5
H12A C12C H12B 108.1
O4C C13C C14C 109.5(5)
O4C C13C H13A 109.8
C14C C13C H13A 109.8
O4C C13C H13B 109.8
C14C C13C H13B 109.8
H13A C13C H13B 108.2
O5C C14C C13C 109.1(5)
O5C C14C H14A 109.9
C13C C14C H14A 109.9
O5C C14C H14B 109.9
C13C C14C H14B 109.9
H14A C14C H14B 108.3
O5C C15C C16C 108.7(4)
O5C C15C H15A 109.9
C16C C15C H15A 109.9
O5C C15C H15B 109.9
C16C C15C H15B 109.9
H15A C15C H15B 108.3
O6C C16C C15C 106.9(4)
O6C C16C H16A 110.3
C15C C16C H16A 110.3
O6C C16C H16B 110.3
C15C C16C H16B 110.3
H16A C16C H16B 108.6
C1C O1C C7C 117.1(4)
C8C O2C C9C 111.7(4)
C11C O3C C10C 114.5(5)
C13C O4C C12C 113.7(5)
C15C O5C C14C 112.9(4)
C6C O6C C16C 116.3(4)
C6S C1S C2S 116.2(5)
C6S C1S I1S 122.5(4)
C2S C1S I1S 121.1(4)
F1S C2S C3S 117.9(5)
F1S C2S C1S 120.0(5)
C3S C2S C1S 122.1(5)
F2S C3S C4S 120.0(6)
F2S C3S C2S 120.5(6)
C4S C3S C2S 119.5(5)
F3S C4S C5S 120.1(6)
F3S C4S C3S 119.9(6)
C5S C4S C3S 120.0(5)
F4S C5S C4S 120.3(6)
F4S C5S C6S 120.3(6)
C4S C5S C6S 119.5(5)
F5S C6S C5S 117.9(6)
F5S C6S C1S 119.2(6)
C5S C6S C1S 122.8(6)
C2T C1T C6T 117.4(5)
C2T C1T I1T 121.8(4)
C6T C1T I1T 120.8(4)
F1T C2T C1T 119.5(6)
F1T C2T C3T 119.3(6)
C1T C2T C3T 121.2(5)
F2T C3T C4T 120.5(6)
F2T C3T C2T 119.4(6)
C4T C3T C2T 120.1(5)
F3T C4T C5T 120.2(5)
F3T C4T C3T 120.4(6)
C5T C4T C3T 119.3(5)
F4T C5T C4T 119.0(5)
F4T C5T C6T 120.2(5)
C4T C5T C6T 120.8(5)
F5T C6T C5T 118.5(5)
F5T C6T C1T 120.3(5)
C5T C6T C1T 121.3(5)

loop_
_geom_bond_atom_site_label_1
_geom_bond_atom_site_label_2
_geom_bond_distance
C1A N1A 1.311(6)
C1A N2A 1.327(7)
C1A S1A 1.710(5)
N1A H1A1 0.8800
N1A H1A2 0.8800
N2A H2A1 0.8800
N2A H2A2 0.8800
C1C O1C 1.366(5)
C1C C2C 1.389(7)
C1C C6C 1.394(7)
C2C C3C 1.395(8)
C2C H2C 0.9500
C3C C4C 1.346(9)
C3C H3C 0.9500
C4C C5C 1.388(9)
C4C H4C 0.9500
C5C C6C 1.401(7)
C5C H5C 0.9500
C6C O6C 1.374(6)
C7C O1C 1.424(6)
C7C C8C 1.494(8)
C7C H7C1 0.9900
C7C H7C2 0.9900
C8C O2C 1.409(7)
C8C H8C1 0.9900
C8C H8C2 0.9900
C9C O2C 1.412(6)
C9C C10C 1.474(8)
C9C H9C1 0.9900
C9C H9C2 0.9900
C10C O3C 1.432(7)
C10C H10A 0.9900
C10C H10B 0.9900
C11C O3C 1.376(8)
C11C C12C 1.476(11)
C11C H11A 0.9900
C11C H11B 0.9900
C12C O4C 1.421(8)
C12C H12A 0.9900
C12C H12B 0.9900
C13C O4C 1.412(7)
C13C C14C 1.486(9)
C13C H13A 0.9900
C13C H13B 0.9900
C14C O5C 1.414(6)
C14C H14A 0.9900
C14C H14B 0.9900
C15C O5C 1.410(7)
C15C C16C 1.500(8)
C15C H15A 0.9900
C15C H15B 0.9900
C16C O6C 1.429(6)
C16C H16A 0.9900
C16C H16B 0.9900
C1S C6S 1.371(8)
C1S C2S 1.380(7)
C1S I1S 2.102(5)
C2S F1S 1.339(6)
C2S C3S 1.374(8)
C3S F2S 1.345(7)
C3S C4S 1.363(9)
C4S F3S 1.327(7)
C4S C5S 1.363(9)
C5S F4S 1.352(7)
C5S C6S 1.364(9)
C6S F5S 1.353(7)
C1T C2T 1.375(8)
C1T C6T 1.379(7)
C1T I1T 2.109(5)
C2T F1T 1.337(6)
C2T C3T 1.378(9)
C3T F2T 1.341(7)
C3T C4T 1.361(8)
C4T F3T 1.342(6)
C4T C5T 1.359(8)
C5T F4T 1.354(6)
C5T C6T 1.360(8)
C6T F5T 1.345(6)

loop_
_geom_torsion_atom_site_label_1
_geom_torsion_atom_site_label_2
_geom_torsion_atom_site_label_3
_geom_torsion_atom_site_label_4
_geom_torsion
O1C C1C C2C C3C 179.3(5)
C6C C1C C2C C3C -0.8(7)
C1C C2C C3C C4C 0.6(9)
C2C C3C C4C C5C -0.4(9)
C3C C4C C5C C6C 0.4(9)
O1C C1C C6C O6C 0.9(6)
C2C C1C C6C O6C -179.0(4)
O1C C1C C6C C5C -179.3(4)
C2C C1C C6C C5C 0.7(7)
C4C C5C C6C O6C 179.2(5)
C4C C5C C6C C1C -0.6(7)
O1C C7C C8C O2C 67.4(6)
O2C C9C C10C O3C -74.2(7)
O3C C11C C12C O4C 56.6(8)
O4C C13C C14C O5C 69.4(6)
O5C C15C C16C O6C -68.1(5)
C2C C1C O1C C7C 1.0(7)
C6C C1C O1C C7C -178.9(5)
C8C C7C O1C C1C 176.3(4)
C7C C8C O2C C9C 175.1(4)
C10C C9C O2C C8C 179.5(5)
C12C C11C O3C C10C 177.7(6)
C9C C10C O3C C11C 134.3(6)
C14C C13C O4C C12C 179.1(5)
C11C C12C O4C C13C 155.1(6)
C16C C15C O5C C14C -179.5(4)
C13C C14C O5C C15C -171.1(5)
C1C C6C O6C C16C -180.0(4)
C5C C6C O6C C16C 0.3(7)
C15C C16C O6C C6C -179.6(4)
C6S C1S C2S F1S 179.3(5)
I1S C1S C2S F1S -5.9(7)
C6S C1S C2S C3S 0.3(7)
I1S C1S C2S C3S 175.0(4)
F1S C2S C3S F2S -0.5(8)
C1S C2S C3S F2S 178.6(5)
F1S C2S C3S C4S -179.5(5)
C1S C2S C3S C4S -0.4(8)
F2S C3S C4S F3S 2.0(9)
C2S C3S C4S F3S -179.0(5)
F2S C3S C4S C5S -179.2(5)
C2S C3S C4S C5S -0.2(9)
F3S C4S C5S F4S 0.5(9)
C3S C4S C5S F4S -178.3(6)
F3S C4S C5S C6S 179.8(5)
C3S C4S C5S C6S 1.0(9)
F4S C5S C6S F5S 0.5(8)
C4S C5S C6S F5S -178.8(5)
F4S C5S C6S C1S 178.2(5)
C4S C5S C6S C1S -1.2(9)
C2S C1S C6S F5S 178.2(5)
I1S C1S C6S F5S 3.5(7)
C2S C1S C6S C5S 0.5(8)
I1S C1S C6S C5S -174.2(4)
C6T C1T C2T F1T -178.1(5)
I1T C1T C2T F1T -1.1(7)
C6T C1T C2T C3T 0.0(8)
I1T C1T C2T C3T 177.0(4)
F1T C2T C3T F2T 0.0(8)
C1T C2T C3T F2T -178.1(5)
F1T C2T C3T C4T 177.7(5)
C1T C2T C3T C4T -0.4(8)
F2T C3T C4T F3T -1.3(8)
C2T C3T C4T F3T -179.0(5)
F2T C3T C4T C5T 178.2(5)
C2T C3T C4T C5T 0.5(8)
F3T C4T C5T F4T 0.0(8)
C3T C4T C5T F4T -179.5(5)
F3T C4T C5T C6T 179.3(5)
C3T C4T C5T C6T -0.2(8)
F4T C5T C6T F5T -0.3(8)
C4T C5T C6T F5T -179.6(5)
F4T C5T C6T C1T 179.0(5)
C4T C5T C6T C1T -0.2(8)
C2T C1T C6T F5T 179.7(5)
I1T C1T C6T F5T 2.6(7)
C2T C1T C6T C5T 0.3(8)
I1T C1T C6T C5T -176.7(4)
